data_1539857
loop_
_publ_author_name
'Braun, T.P.'
'Simon, A.'
'Boettcher, F.'
'Ueno, F.'

_publ_section_title
;
 A Th12 N6 X29 (A= Li-Rb; X= Cl, Br): ein neuartiger Typ von
 Thorium-Clustern mit Th12 N6 - Kern
;
_journal_name_full 'Angewandte Chemie (German Edition)'
_journal_page_first 647
_journal_page_last 648
_journal_volume 107
_journal_year 1995
_chemical_formula_sum 'Br29 K N6 Th12'
_chemical_name_systematic 'K (Th12 N6 Br29)'
_space_group_IT_number 58
_symmetry_space_group_name_Hall '-P 2 2n'
_symmetry_space_group_name_H-M 'P n n m'
_cell_angle_alpha 90
_cell_angle_beta 90
_cell_angle_gamma 90
_cell_formula_units_Z 2
_cell_length_a 17.524
_cell_length_b 11.943
_cell_length_c 14.031
_cell_volume 2936.536
_citation_journal_id_ASTM ANCEAD
_cod_data_source_file Braun_ANCEAD_1995_1783.cif
_cod_data_source_block Br29K1N6Th12
_cod_original_formula_sum 'Br29 K1 N6 Th12'
_cod_database_code 1539857

loop_
_symmetry_equiv_pos_as_xyz
x,y,z
-x,-y,z
x+1/2,-y+1/2,-z+1/2
-x+1/2,y+1/2,-z+1/2
-x,-y,-z
x,y,-z
-x-1/2,y-1/2,z-1/2
x-1/2,-y-1/2,z-1/2

loop_
_atom_site_label
_atom_site_type_symbol
_atom_site_fract_x
_atom_site_fract_y
_atom_site_fract_z
_atom_site_occupancy
_atom_site_U_iso_or_equiv
N1 N-3 0.3488 0.4653 0.5 1 0.0
K1 K+1 0.0981 0.8843 0.5 0.51 0.0
Br3 Br-1 0.4705 0.4789 0.1452 0.5 0.0
Br9 Br-1 0.3928 0.6855 0 1 0.0
Br4 Br-1 0.6775 0.512 0.8073 0.5 0.0
Br2 Br-1 0.2845 0.5222 0.7352 0.5 0.0
Br7 Br-1 0.3995 0.9372 0.8605 1 0.0
Br10 Br-1 0.054 0.7193 0.721 1 0.0
Br1 Br-1 0.2142 0.6632 0.5 0.5 0.0
Br6 Br-1 0.0434 0.7204 0 1 0.0
Th1 Th+3 0.5808 0.5933 0.3591 1 0.0
Th3 Th+3 0.3994 0.6971 0.2197 1 0.0
Th4 Th+3 0.2214 0.428 0.5 1 0.0
Br5 Br-1 0.2447 0.6383 0.3781 0.5 0.0
Br8 Br-1 0.2715 -0.7452 0.3625 1 0.0
Th2 Th+3 0.39 0.6574 0.5 1 0.0
Br11 Br-1 0.3544 0.8483 0.631 1 0.0
N2 N-3 0.5552 0.3975 0.6502 1 0.0
